data_4127016
loop_
_publ_author_name
'Wang, Zhao-Yang'
'Wang, Meng-Qi'
'Li, Yan-Ling'
'Luo, Peng'
'Jia, Tong-Tong'
'Huang, Ren-Wu'
'Zang, Shuang-Quan'
'Mak, Thomas C. W.'

_publ_section_title
;
 Atomically Precise Site-Specific Tailoring and Directional Assembly of
 Superatomic Silver Nanoclusters.
;
_journal_name_full 'Journal of the American Chemical Society'
_journal_paper_doi 10.1021/jacs.7b11338
_journal_year 2018
_chemical_formula_moiety '0.5(C8 H26 Ag4 B20 N2 S4)'
_chemical_formula_sum 'C4 H13 Ag2 B10 N S2'
_chemical_formula_weight 463.11
_chemical_name_systematic
;
 ?
;
_space_group_crystal_system orthorhombic
_space_group_IT_number 60
_space_group_name_Hall '-P 2n 2ab'
_space_group_name_H-M_alt 'P b c n'
_symmetry_space_group_name_Hall '-P 2n 2ab'
_symmetry_space_group_name_H-M 'P b c n'
_atom_sites_solution_hydrogens geom
_atom_sites_solution_primary dual
_audit_creation_date 2017-10-19
_audit_creation_method
;
Olex2 1.2
(compiled 2017.08.10 svn.r3458 for OlexSys, GUI svn.r5381)
;
_cell_angle_alpha 90
_cell_angle_beta 90
_cell_angle_gamma 90
_cell_formula_units_Z 4
_cell_length_a 6.73310(10)
_cell_length_b 26.9421(4)
_cell_length_c 7.57270(10)
_cell_measurement_reflns_used 2366
_cell_measurement_temperature 200.00(10)
_cell_measurement_theta_max 72.3410
_cell_measurement_theta_min 3.2880
_cell_volume 1373.72(3)
_computing_cell_refinement 'CrysAlisPro 1.171.39.27b (Rigaku OD, 2015)'
_computing_data_collection 'CrysAlisPro 1.171.39.27b (Rigaku OD, 2015)'
_computing_data_reduction 'CrysAlisPro 1.171.39.27b (Rigaku OD, 2015)'
_computing_molecular_graphics 'Olex2 (Dolomanov et al., 2009)'
_computing_publication_material 'Olex2 (Dolomanov et al., 2009)'
_computing_structure_refinement 'ShelXL (Sheldrick, 2015)'
_computing_structure_solution 'ShelXT (Sheldrick, 2015)'
_diffrn_ambient_environment N~2~
_diffrn_ambient_temperature 200.00(10)
_diffrn_detector 'CCD plate'
_diffrn_measured_fraction_theta_full 0.998
_diffrn_measured_fraction_theta_max 0.980
_diffrn_measurement_details
;
List of Runs (angles in degrees, time in seconds):

  # Type    Start    End  Width  t~exp~   \w     \q     \k     \f   Frames
--------------------------------------------------------------------------
  1  \w      0.00  58.00   0.50    1.00    --   45.70  38.00 -90.00  116
  2  \w     62.00 134.00   0.50    1.00    --   45.70  38.00 -90.00  144
  3  \w     91.00 134.00   0.50    1.00    --   45.70  82.00 -30.00   86
  4  \w     90.00 127.00   0.50    1.00    --   45.70  77.00  30.00   74
  5  \w    118.00 180.00   0.50    5.00    --  100.10  82.00   0.00  124
  6  \w     85.00 139.00   0.50    5.00    --  100.10  45.00-150.00  108
  7  \w     59.00 169.00   0.50    5.00    --  100.10  45.00  90.00  220
  8  \w     49.00 137.00   0.50    5.00    --  100.10 -77.00 150.00  176
  9  \w     15.00  40.00   0.50    5.00    --  100.10 -77.00 150.00   50
;
_diffrn_measurement_device 'four-circle diffractometer'
_diffrn_measurement_device_type 'XtaLAB AFC12 (RINC): Kappa single'
_diffrn_measurement_method '\w scans'
_diffrn_orient_matrix_type 'CrysAlisPro convention (1999,Acta A55,543-557)'
_diffrn_orient_matrix_UB_11 0.1105543000
_diffrn_orient_matrix_UB_12 -0.0274336000
_diffrn_orient_matrix_UB_13 0.1488535000
_diffrn_orient_matrix_UB_21 -0.0110844000
_diffrn_orient_matrix_UB_22 0.0469081000
_diffrn_orient_matrix_UB_23 0.1158525000
_diffrn_orient_matrix_UB_31 -0.2000793000
_diffrn_orient_matrix_UB_32 -0.0177694000
_diffrn_orient_matrix_UB_33 0.0761462000
_diffrn_radiation_monochromator graphite
_diffrn_radiation_probe x-ray
_diffrn_radiation_type CuK\a
_diffrn_radiation_wavelength 1.54184
_diffrn_reflns_av_R_equivalents 0.0403
_diffrn_reflns_av_unetI/netI 0.0477
_diffrn_reflns_Laue_measured_fraction_full 0.998
_diffrn_reflns_Laue_measured_fraction_max 0.980
_diffrn_reflns_limit_h_max 7
_diffrn_reflns_limit_h_min -8
_diffrn_reflns_limit_k_max 29
_diffrn_reflns_limit_k_min -32
_diffrn_reflns_limit_l_max 8
_diffrn_reflns_limit_l_min -9
_diffrn_reflns_number 4208
_diffrn_reflns_point_group_measured_fraction_full 0.998
_diffrn_reflns_point_group_measured_fraction_max 0.980
_diffrn_reflns_theta_full 67.684
_diffrn_reflns_theta_max 72.781
_diffrn_reflns_theta_min 3.281
_diffrn_source 'fine-focus sealed X-ray tube'
_diffrn_source_type 'Enhance (Cu) X-ray Source'
_exptl_absorpt_coefficient_mu 25.419
_exptl_absorpt_correction_T_max 0.520
_exptl_absorpt_correction_T_min 0.319
_exptl_absorpt_correction_type analytical
_exptl_absorpt_process_details
;
CrysAlisPro 1.171.39.27b (Rigaku Oxford Diffraction, 2015)
Analytical numeric absorption correction using a multifaceted crystal
            model based on expressions derived by R.C. Clark & J.S. Reid.
(Clark, R. C. & Reid, J. S. (1995). Acta Cryst. A51, 887-897)
Empirical absorption correction using spherical harmonics,
 implemented in SCALE3 ABSPACK scaling algorithm.
;
_exptl_crystal_colour colourless
_exptl_crystal_colour_primary colourless
_exptl_crystal_density_diffrn 2.239
_exptl_crystal_description irregular
_exptl_crystal_F_000 880
_exptl_crystal_size_max 0.097
_exptl_crystal_size_mid 0.058
_exptl_crystal_size_min 0.045
_refine_diff_density_max 0.469
_refine_diff_density_min -0.885
_refine_diff_density_rms 0.131
_refine_ls_extinction_method none
_refine_ls_goodness_of_fit_ref 1.045
_refine_ls_hydrogen_treatment constr
_refine_ls_matrix_type full
_refine_ls_number_parameters 100
_refine_ls_number_reflns 1352
_refine_ls_number_restraints 0
_refine_ls_restrained_S_all 1.045
_refine_ls_R_factor_all 0.0354
_refine_ls_R_factor_gt 0.0326
_refine_ls_shift/su_max 0.000
_refine_ls_shift/su_mean 0.000
_refine_ls_structure_factor_coef Fsqd
_refine_ls_weighting_details
;
 w=1/[\s^2^(Fo^2^)+(0.0410P)^2^+1.6467P]
 where P=(Fo^2^+2Fc^2^)/3
;
_refine_ls_weighting_scheme calc
_refine_ls_wR_factor_gt 0.0880
_refine_ls_wR_factor_ref 0.0901
_reflns_Friedel_coverage 0.000
_reflns_number_gt 1231
_reflns_number_total 1352
_reflns_threshold_expression 'I > 2\s(I)'
_cod_data_source_file ja7b11338_si_005.cif
_cod_data_source_block hy
_cod_database_code 4127016
_shelxl_version_number 2013-2
_chemical_oxdiff_formula 'C4 H13 Ag2 B10 N S2'
_chemical_oxdiff_usercomment st
_shelx_space_group_comment
;
The symmetry employed for this shelxl refinement is uniquely defined
by the following loop, which should always be used as a source of
symmetry information in preference to the above space-group names.
They are only intended as comments.
;
_shelx_estimated_absorpt_t_max 0.394
_shelx_estimated_absorpt_t_min 0.192
_reflns_odcompleteness_completeness 99.86
_reflns_odcompleteness_iscentric 1
_reflns_odcompleteness_theta 66.97
_olex2_refinement_description
;
1. Fixed Uiso
 At 1.2 times of:
  All B(H) groups
 At 1.5 times of:
  All C(H,H,H) groups
2. Others
 Sof(Ag2B)=0.5*(1-FVAR(2))
 Sof(Ag2A)=0.5*FVAR(2)
 Fixed Sof: H3A(0.5) H3B(0.5) H3C(0.5)
3.a Idealised Me refined as rotating group:
 C3(H3A,H3B,H3C)
3.b Boron cage BH refined with riding coordinates:
 B1(H1), B2(H2), B3(H3), B4(H4), B5(H5)
;
_olex2_submission_special_instructions 'No special instructions were received'
_oxdiff_exptl_absorpt_empirical_details
;
Empirical correction (ABSPACK) includes:
- Absorption correction using spherical harmonics
- Frame scaling
- Detector area scaling
;
_oxdiff_exptl_absorpt_empirical_full_max 3.135
_oxdiff_exptl_absorpt_empirical_full_min 0.557

loop_
_space_group_symop_operation_xyz
'x, y, z'
'-x+1/2, -y+1/2, z+1/2'
'-x, y, -z+1/2'
'x+1/2, -y+1/2, -z'
'-x, -y, -z'
'x-1/2, y-1/2, -z-1/2'
'x, -y, z-1/2'
'-x-1/2, y-1/2, z'

loop_
_atom_site_label
_atom_site_type_symbol
_atom_site_fract_x
_atom_site_fract_y
_atom_site_fract_z
_atom_site_U_iso_or_equiv
_atom_site_adp_type
_atom_site_occupancy
_atom_site_site_symmetry_order
_atom_site_calc_flag
_atom_site_refinement_flags_posn
_atom_site_refinement_flags_adp
_atom_site_refinement_flags_occupancy
_atom_site_disorder_assembly
_atom_site_disorder_group
Ag1 Ag 0.5000 0.28517(2) 0.7500 0.0668(2) Uani 1 2 d S T P A .
Ag2B Ag 0.4849(12) 0.2482(5) 0.2397(14) 0.0510(17) Uani 0.241(10) 1 d . . . A 2
Ag2A Ag 0.5000 0.23212(18) 0.2500 0.0493(7) Uani 0.518(19) 2 d S T P A 1
S1 S 0.66570(11) 0.22131(3) 0.55916(10) 0.0304(2) Uani 1 1 d . . . . .
N1 N 0.5000 0.36548(15) 0.7500 0.0332(9) Uani 1 2 d S T P . .
C1 C 0.5803(4) 0.16489(10) 0.6541(3) 0.0200(5) Uani 1 1 d . . . . .
C2 C 0.5000 0.4070(2) 0.7500 0.0399(12) Uani 1 2 d S T P A .
C3 C 0.5000 0.4608(2) 0.7500 0.085(3) Uani 1 2 d S T P . .
H3A H 0.5631 0.4727 0.6444 0.127 Uiso 0.5 1 calc GR . . A -1
H3B H 0.5713 0.4727 0.8513 0.127 Uiso 0.5 1 calc GR . . A -1
H3C H 0.3657 0.4727 0.7542 0.127 Uiso 0.5 1 calc GR . . A -1
B1 B 0.3314(5) 0.14954(12) 0.6410(4) 0.0241(6) Uani 1 1 d . . . . .
H1 H 0.2234 0.1731 0.5711 0.029 Uiso 1 1 calc R . . . .
B2 B 0.3280(5) 0.08351(13) 0.6379(5) 0.0329(8) Uani 1 1 d . . . . .
H2 H 0.2150 0.0627 0.5636 0.040 Uiso 1 1 calc R . . . .
B3 B 0.5783(6) 0.06220(13) 0.6558(5) 0.0349(8) Uani 1 1 d . . . . .
H3 H 0.6283 0.0273 0.5951 0.042 Uiso 1 1 calc R . . . .
B4 B 0.7345(5) 0.11536(12) 0.6659(5) 0.0281(7) Uani 1 1 d . . . . .
H4 H 0.8866 0.1151 0.6130 0.034 Uiso 1 1 calc R . . . .
B5 B 0.5211(5) 0.11583(14) 0.5273(5) 0.0284(7) Uani 1 1 d . . . . .
H5 H 0.5324 0.1160 0.3824 0.034 Uiso 1 1 calc R . . . .

loop_
_atom_site_aniso_label
_atom_site_aniso_U_11
_atom_site_aniso_U_22
_atom_site_aniso_U_33
_atom_site_aniso_U_23
_atom_site_aniso_U_13
_atom_site_aniso_U_12
Ag1 0.0963(4) 0.0206(3) 0.0836(4) 0.000 0.0380(3) 0.000
Ag2B 0.0248(17) 0.083(4) 0.045(3) -0.028(2) -0.0061(17) 0.0094(14)
Ag2A 0.0862(18) 0.0435(12) 0.0181(10) 0.000 -0.0024(7) 0.000
S1 0.0313(4) 0.0276(4) 0.0324(4) 0.0078(3) 0.0095(3) -0.0010(3)
N1 0.048(2) 0.024(2) 0.0278(19) 0.000 -0.0034(15) 0.000
C1 0.0213(12) 0.0223(13) 0.0165(11) -0.0001(10) 0.0019(9) 0.0021(10)
C2 0.058(3) 0.035(3) 0.026(2) 0.000 0.009(2) 0.000
C3 0.157(9) 0.028(3) 0.069(4) 0.000 0.066(5) 0.000
B1 0.0237(14) 0.0233(15) 0.0252(15) 0.0018(12) -0.0042(12) 0.0020(12)
B2 0.0351(17) 0.0257(16) 0.0380(18) -0.0051(14) -0.0148(15) -0.0012(14)
B3 0.0384(18) 0.0207(16) 0.046(2) -0.0055(15) -0.0140(17) 0.0038(14)
B4 0.0270(15) 0.0259(16) 0.0313(17) -0.0038(12) -0.0034(14) 0.0068(13)
B5 0.0337(17) 0.0327(18) 0.0187(15) -0.0055(13) -0.0058(13) 0.0041(14)

loop_
_atom_type_symbol
_atom_type_description
_atom_type_scat_dispersion_real
_atom_type_scat_dispersion_imag
_atom_type_scat_source
C C 0.0181 0.0091 'International Tables Vol C Tables 4.2.6.8 and 6.1.1.4'
H H 0.0000 0.0000 'International Tables Vol C Tables 4.2.6.8 and 6.1.1.4'
Ag Ag 0.1306 4.2820 'International Tables Vol C Tables 4.2.6.8 and 6.1.1.4'
B B 0.0090 0.0039 'International Tables Vol C Tables 4.2.6.8 and 6.1.1.4'
N N 0.0311 0.0180 'International Tables Vol C Tables 4.2.6.8 and 6.1.1.4'
S S 0.3331 0.5567 'International Tables Vol C Tables 4.2.6.8 and 6.1.1.4'

loop_
_exptl_crystal_face_index_h
_exptl_crystal_face_index_k
_exptl_crystal_face_index_l
_exptl_crystal_face_perp_dist
3 8 -3 0.0404
-1 -10 4 0.0396
-1 9 -4 0.0109
-4 -3 1 0.0279
2 15 1 0.0210
0 -12 3 0.0340
4 -6 1 0.0414
1 -1 5 0.0428
-1 -13 -3 0.0245
1 -17 1 0.0163

loop_
_geom_angle_atom_site_label_1
_geom_angle_atom_site_label_2
_geom_angle_atom_site_label_3
_geom_angle
_geom_angle_site_symmetry_1
_geom_angle_site_symmetry_3
S1 Ag1 S1 93.39(3) 3_656 .
N1 Ag1 S1 133.304(17) . .
N1 Ag1 S1 133.303(17) . 3_656
Ag2B Ag2B S1 30(3) 3_655 .
Ag2B Ag2B S1 106(4) 3_655 4_456
Ag2B Ag2B S1 69(4) 3_655 2_654
Ag2B Ag2B S1 148(3) 3_655 3_655
S1 Ag2B S1 148.6(5) 3_655 .
S1 Ag2B S1 86.5(3) 4_456 .
S1 Ag2B S1 105.1(3) 3_655 4_456
S1 Ag2B S1 145.5(5) 4_456 2_654
S1 Ag2B S1 97.5(3) . 2_654
S1 Ag2B S1 89.1(3) 3_655 2_654
S1 Ag2A S1 167.2(2) 3_655 .
S1 Ag2A S1 86.23(3) 3_655 2_654
S1 Ag2A S1 99.24(4) . 2_654
S1 Ag2A S1 129.75(17) 2_654 4_456
S1 Ag2A S1 86.23(3) . 4_456
S1 Ag2A S1 99.24(4) 3_655 4_456
Ag1 S1 Ag2B 97.9(3) . 3_655
Ag1 S1 Ag2B 97.28(17) . .
Ag1 S1 Ag2B 83.8(2) . 2_655
Ag1 S1 Ag2B 79.9(2) . 4_556
Ag1 S1 Ag2A 76.45(6) . 2_655
Ag1 S1 Ag2A 104.48(8) . .
Ag2B S1 Ag2B 134.89(18) 3_655 4_556
Ag2B S1 Ag2B 5.0(4) 4_556 2_655
Ag2B S1 Ag2B 2.8(3) 3_655 .
Ag2B S1 Ag2B 134.4(2) . 2_655
Ag2B S1 Ag2B 137.5(2) 4_556 .
Ag2B S1 Ag2B 131.7(2) 3_655 2_655
Ag2A S1 Ag2A 135.81(3) . 2_655
C1 S1 Ag1 102.11(9) . .
C1 S1 Ag2B 117.9(2) . 3_655
C1 S1 Ag2B 106.5(3) . 4_556
C1 S1 Ag2B 115.4(3) . .
C1 S1 Ag2B 108.7(2) . 2_655
C1 S1 Ag2A 108.67(13) . .
C1 S1 Ag2A 114.32(12) . 2_655
C2 N1 Ag1 180.0 . .
S1 C1 C1 121.18(9) . 3_656
B1 C1 S1 119.66(18) . .
B1 C1 S1 117.45(18) 3_656 .
B1 C1 C1 57.79(18) . 3_656
B1 C1 C1 58.70(17) 3_656 3_656
B1 C1 B1 109.31(19) 3_656 .
B4 C1 S1 119.83(19) . .
B4 C1 C1 108.89(18) . 3_656
B4 C1 B1 114.1(2) . .
B4 C1 B1 63.19(18) . 3_656
B5 C1 S1 121.2(2) . .
B5 C1 C1 108.42(19) . 3_656
B5 C1 B1 114.2(2) . 3_656
B5 C1 B1 63.20(18) . .
B5 C1 B4 63.65(18) . .
N1 C2 C3 180.0 . .
C2 C3 H3A 109.5 . .
C2 C3 H3B 109.5 . .
C2 C3 H3C 109.5 . .
H3A C3 H3B 109.5 . .
H3A C3 H3C 109.5 . .
H3B C3 H3C 109.5 . .
C1 B1 C1 63.50(18) 3_656 .
C1 B1 H1 122.0 . .
C1 B1 H1 121.8 3_656 .
C1 B1 B2 104.9(2) 3_656 .
C1 B1 B2 104.6(2) . .
C1 B1 B4 108.5(2) . 3_656
C1 B1 B4 57.86(17) 3_656 3_656
C1 B1 B5 57.09(17) . .
C1 B1 B5 108.1(2) 3_656 .
B2 B1 H1 124.1 . .
B2 B1 B4 59.4(2) . 3_656
B2 B1 B5 59.7(2) . .
B4 B1 H1 121.8 3_656 .
B4 B1 B5 108.1(2) 3_656 .
B5 B1 H1 122.2 . .
B1 B2 H2 121.7 . .
B1 B2 B3 108.0(2) . .
B1 B2 B3 107.8(2) . 3_656
B3 B2 H2 121.8 . .
B3 B2 H2 122.0 3_656 .
B3 B2 B3 59.7(3) 3_656 .
B4 B2 B1 60.42(19) 3_656 .
B4 B2 H2 120.9 3_656 .
B4 B2 B3 108.5(2) 3_656 .
B4 B2 B3 60.2(2) 3_656 3_656
B4 B2 B5 109.4(2) 3_656 .
B5 B2 B1 60.41(19) . .
B5 B2 H2 121.0 . .
B5 B2 B3 60.1(2) . .
B5 B2 B3 108.2(2) . 3_656
B2 B3 B2 107.3(3) 3_656 .
B2 B3 H3 122.2 . .
B2 B3 H3 122.3 3_656 .
B2 B3 B5 107.1(2) 3_656 .
B3 B3 B2 60.3(2) 3_656 3_656
B3 B3 B2 60.0(2) 3_656 .
B3 B3 H3 121.2 3_656 .
B3 B3 B4 108.5(2) 3_656 .
B3 B3 B5 108.1(2) 3_656 .
B4 B3 B2 107.6(2) . .
B4 B3 B2 59.5(2) . 3_656
B4 B3 H3 121.7 . .
B4 B3 B5 59.93(19) . .
B5 B3 B2 59.6(2) . .
B5 B3 H3 122.1 . .
C1 B4 B1 58.95(17) . 3_656
C1 B4 B2 106.3(2) . 3_656
C1 B4 B3 105.7(2) . .
C1 B4 H4 123.9 . .
C1 B4 B5 57.87(18) . .
B1 B4 H4 122.2 3_656 .
B2 B4 B1 60.1(2) 3_656 3_656
B2 B4 B3 60.3(2) 3_656 .
B2 B4 H4 121.6 3_656 .
B2 B4 B5 107.9(2) 3_656 .
B3 B4 B1 107.7(2) . 3_656
B3 B4 H4 121.9 . .
B3 B4 B5 60.2(2) . .
B5 B4 B1 106.2(2) . 3_656
B5 B4 H4 122.5 . .
C1 B5 B1 59.71(17) . .
C1 B5 B2 106.9(2) . .
C1 B5 B3 105.9(2) . .
C1 B5 B4 58.48(17) . .
C1 B5 H5 123.3 . .
B1 B5 H5 121.8 . .
B2 B5 B1 59.91(19) . .
B2 B5 B3 60.2(2) . .
B2 B5 B4 108.0(2) . .
B2 B5 H5 121.6 . .
B3 B5 B1 107.6(3) . .
B3 B5 H5 122.2 . .
B4 B5 B1 107.2(2) . .
B4 B5 B3 59.88(19) . .
B4 B5 H5 122.1 . .

loop_
_geom_bond_atom_site_label_1
_geom_bond_atom_site_label_2
_geom_bond_distance
_geom_bond_site_symmetry_2
Ag1 S1 2.5088(8) .
Ag1 S1 2.5088(8) 3_656
Ag1 N1 2.164(4) .
Ag2B Ag2B 0.256(19) 3_655
Ag2B S1 2.584(11) 3_655
Ag2B S1 2.759(7) 4_456
Ag2B S1 2.803(10) .
Ag2B S1 2.842(10) 2_654
Ag2A S1 2.6097(9) 3_655
Ag2A S1 2.6097(9) .
Ag2A S1 2.954(2) 2_654
Ag2A S1 2.954(2) 4_456
S1 Ag2B 2.584(11) 3_655
S1 Ag2B 2.842(10) 2_655
S1 Ag2B 2.759(7) 4_556
S1 Ag2A 2.955(2) 2_655
S1 C1 1.777(3) .
N1 C2 1.118(7) .
C1 C1 1.811(5) 3_656
C1 B1 1.730(4) .
C1 B1 1.713(4) 3_656
C1 B4 1.693(4) .
C1 B5 1.682(4) .
C2 C3 1.450(9) .
C3 H3A 0.9600 .
C3 H3B 0.9600 .
C3 H3C 0.9600 .
B1 C1 1.713(4) 3_656
B1 H1 1.1000 .
B1 B2 1.779(5) .
B1 B4 1.784(5) 3_656
B1 B5 1.788(5) .
B2 H2 1.1000 .
B2 B3 1.780(5) 3_656
B2 B3 1.786(5) .
B2 B4 1.767(5) 3_656
B2 B5 1.775(5) .
B3 B2 1.780(5) 3_656
B3 B3 1.774(9) 3_656
B3 H3 1.1000 .
B3 B4 1.778(5) .
B3 B5 1.784(5) .
B4 B1 1.784(5) 3_656
B4 B2 1.767(5) 3_656
B4 H4 1.1000 .
B4 B5 1.779(5) .
B5 H5 1.1000 .

loop_
_exptl_oxdiff_crystal_face_indexfrac_h
_exptl_oxdiff_crystal_face_indexfrac_k
_exptl_oxdiff_crystal_face_indexfrac_l
_exptl_oxdiff_crystal_face_x
_exptl_oxdiff_crystal_face_y
_exptl_oxdiff_crystal_face_z
2.9992 7.9967 -2.9966 -0.3339 -0.0053 -0.9704
-0.9998 -9.9939 3.9969 0.7586 0.0053 0.6820
-0.9996 8.9929 -3.9979 -0.9523 -0.0302 -0.2642
-3.9989 -3.0007 0.9974 -0.2113 0.0191 0.9294
1.9986 14.9986 1.0009 -0.0415 0.7974 -0.5902
0.0001 -11.9938 2.9979 0.7753 -0.2153 0.4414
3.9990 -5.9950 1.0011 0.7556 -0.2096 -0.6174
0.9990 -0.9938 4.9976 0.8816 0.5213 0.1983
-0.9987 -13.0007 -2.9992 -0.2002 -0.9462 0.2025
1.0004 -16.9941 0.9993 0.7256 -0.6925 0.1779
